data_9015343
loop_
_publ_author_name
'Kosoi, A. L.'

_publ_section_title
;
 Structure of babingtonite
;
_journal_name_full Kristallografiya
_journal_page_first 730
_journal_page_last 739
_journal_volume 20
_journal_year 1975
_chemical_formula_sum 'Ca2 Fe2 H O15 Si5'
_chemical_name_mineral Babingtonite
_space_group_IT_number 1
_symmetry_space_group_name_Hall 'P 1'
_symmetry_space_group_name_H-M 'P 1'
_cell_angle_alpha 93.98
_cell_angle_beta 112.32
_cell_angle_gamma 86.05
_cell_formula_units_Z 2
_cell_length_a 12.18
_cell_length_b 6.68
_cell_length_c 7.50
_cell_volume 562.539
_database_code_amcsd 0018477
_exptl_crystal_density_diffrn 3.384
_cod_original_formula_sum 'Ca2 Fe2 Si5 O15 H'
_cod_database_code 9015343

loop_
_space_group_symop_operation_xyz
x,y,z

loop_
_atom_site_label
_atom_site_fract_x
_atom_site_fract_y
_atom_site_fract_z
_atom_site_U_iso_or_equiv
_atom_site_type_symbol
_atom_site_attached_hydrogens
Ca1 0.05710 0.14530 0.33920 0.01026 Ca 0
Ca1* 0.94040 0.85920 0.65900 0.01013 Ca 0
Ca2 0.48040 0.30790 0.21700 0.01064 Ca 0
Ca2* 0.52170 0.70090 0.78200 0.01089 Ca 0
Fe1 0.35630 0.05960 0.44760 0.00950 Fe 0
Fel* 0.64340 0.93840 0.54780 0.00925 Fe 0
Fe2 0.76530 0.18440 0.30620 0.00773 Fe 0
Fe2* 0.23640 0.81650 0.68280 0.00722 Fe 0
Si1 0.30990 0.57680 0.34840 0.00532 Si 0
Si1* 0.68350 0.42720 0.64310 0.00608 Si 0
Si2 0.05460 0.65710 0.27060 0.00633 Si 0
Si2* 0.94870 0.33820 0.73880 0.00697 Si 0
Si3 0.83620 0.89390 0.00950 0.00633 Si 0
Si3* 0.16510 0.10670 0.99230 0.00633 Si 0
Si4 0.71440 0.68860 0.22670 0.00646 Si 0
Si4* 0.28770 0.30930 0.77390 0.00671 Si 0
Si5 0.44430 0.79350 0.13960 0.00684 Si 0
Si5* 0.55460 0.21250 0.86340 0.00557 Si 0
O1 0.37130 0.62600 0.19650 0.00874 O 0
O1* 0.63020 0.37210 0.81450 0.00950 O 0
O2 0.38130 0.36750 0.43180 0.01153 O 0
O2* 0.62220 0.63840 0.57150 0.00722 O 0
O3 0.33340 0.75820 0.52250 0.00532 O 0
O3* 0.65700 0.24910 0.47960 0.00861 O 0
O4 0.17210 0.56190 0.23890 0.00950 O 0
O4* 0.83080 0.43450 0.76350 0.00823 O 0
O5 0.07550 0.81710 0.44690 0.00861 O 0
O5* 0.91680 0.18540 0.54700 0.00557 O 0
O-H6 0.98490 0.46440 0.28690 0.01165 O 1
O-H6' 0.01080 0.53220 0.70890 0.00963 O 1
O7 0.74170 0.74530 0.03600 0.01013 O 0
O7* 0.26820 0.24740 0.96810 0.00963 O 0
O8 0.85770 0.08100 0.16980 0.00912 O 0
O8* 0.14310 0.91730 0.84640 0.00912 O 0
O9 0.79510 0.93890 0.78520 0.00963 O 0
O9* 0.19960 0.05150 0.20400 0.01077 O 0
O10 0.77890 0.47640 0.30100 0.00899 O 0
O10* 0.22060 0.51690 0.69740 0.00811 O 0
O11 0.75810 0.87390 0.38150 0.00887 O 0
O11* 0.24670 0.12620 0.61540 0.01039 O 0
O12 0.57090 0.65920 0.14740 0.00950 O 0
O12* 0.43430 0.33790 0.86120 0.00304 O 0
O13 0.47370 0.96580 0.29750 0.00684 O 0
O13* 0.52270 0.01820 0.70280 0.00722 O 0
O14 0.38780 0.84050 0.92180 0.00671 O 0
O14* 0.61730 0.15620 0.08770 0.00912 O 0
O15 0.96480 0.77350 0.07480 0.01051 O 0
O15* 0.03010 0.22200 0.93260 0.00975 O 0

loop_
_cod_changelog_entry_id
_cod_changelog_entry_author
_cod_changelog_entry_date
_cod_changelog_entry_text
1
;cod-tools version 3.8.0
Id: cif_guess_AMCSD_atom_types 9574 2023-05-10 09:00:05Z saulius
;
2023-05-10T18:56:00+03:00
;Derived atom types and hydrogen counts
from atom names that follow the AMCSD naming convention
(Wat == water, O-H == hydroxyl).
;

loop_
_cod_related_entry_id
_cod_related_entry_database
_cod_related_entry_code
1 AMCSD 0018477
